data_7044834
loop_
_publ_author_name
'Biancalana, Lorenzo'
'Zacchini, Stefano'
'Ferri, Nicola'
'Lupo, Maria Giovanna'
'Pampaloni, Guido'
'Marchetti, Fabio'

_publ_section_title
;
 Tuning the cytotoxicity of ruthenium(ii) para-cymene complexes by
 mono-substitution at a triphenylphosphine/phenoxydiphenylphosphine ligand
;
_journal_name_full 'Dalton Transactions'
_journal_paper_doi 10.1039/C7DT03385K
_journal_year 2017
_chemical_formula_sum 'C28 H29 Cl2 O P Ru'
_chemical_formula_weight 584.45
_space_group_crystal_system orthorhombic
_space_group_IT_number 61
_space_group_name_Hall '-P 2ac 2ab'
_space_group_name_H-M_alt 'P b c a'
_symmetry_space_group_name_Hall '-P 2ac 2ab'
_symmetry_space_group_name_H-M 'P b c a'
_atom_sites_solution_hydrogens geom
_audit_creation_method SHELXL-2014/7
_audit_update_record
;
2017-08-30 deposited with the CCDC.
2017-11-15 downloaded from the CCDC.
;
_cell_angle_alpha 90
_cell_angle_beta 90
_cell_angle_gamma 90
_cell_formula_units_Z 16
_cell_length_a 14.3504(8)
_cell_length_b 16.8861(9)
_cell_length_c 42.303(2)
_cell_measurement_reflns_used 9792
_cell_measurement_temperature 100(2)
_cell_measurement_theta_max 22.6675
_cell_measurement_theta_min 2.357
_cell_volume 10251.0(9)
_computing_cell_refinement 'APEX3 (Bruker AXS, 2015)'
_computing_data_collection 'APEX3 (Bruker AXS, 2015)'
_computing_data_reduction 'SAINT (Bruker AXS, 2015)'
_computing_molecular_graphics 'ORTEPIII (Johnson, 1996)'
_computing_publication_material 'XCIF 2014/2 (Bruker AXS, 2014)'
_computing_structure_refinement 'SHELXL-2014/7 (Sheldrick, 2014)'
_computing_structure_solution 'SHELXT (Sheldrick, 2015)'
_diffrn_ambient_temperature 100(2)
_diffrn_measured_fraction_theta_full 1.000
_diffrn_measured_fraction_theta_max 1.000
_diffrn_measurement_device_type 'PHOTON100 detector'
_diffrn_measurement_method 'phi and omega scans'
_diffrn_radiation_type MoK\a
_diffrn_radiation_wavelength 0.71073
_diffrn_reflns_av_R_equivalents 0.2221
_diffrn_reflns_av_unetI/netI 0.0869
_diffrn_reflns_Laue_measured_fraction_full 1.000
_diffrn_reflns_Laue_measured_fraction_max 1.000
_diffrn_reflns_limit_h_max 17
_diffrn_reflns_limit_h_min -17
_diffrn_reflns_limit_k_max 20
_diffrn_reflns_limit_k_min -20
_diffrn_reflns_limit_l_max 50
_diffrn_reflns_limit_l_min -50
_diffrn_reflns_number 119882
_diffrn_reflns_point_group_measured_fraction_full 1.000
_diffrn_reflns_point_group_measured_fraction_max 1.000
_diffrn_reflns_theta_full 25.049
_diffrn_reflns_theta_max 25.049
_diffrn_reflns_theta_min 1.715
_diffrn_source 'fine-focus sealed tube'
_exptl_absorpt_coefficient_mu 0.902
_exptl_absorpt_correction_T_max 0.7454
_exptl_absorpt_correction_T_min 0.6508
_exptl_absorpt_correction_type empirical
_exptl_absorpt_process_details
; 
 Data were corrected for Lorentz polarization and absorption
 effects (empirical absorption correction SADABS).
 R(int) =  0.1337 (selected reflections only, before parameter refinement)
 R(int) =  0.0808 (selected reflections only, after parameter refinement)
;
_exptl_crystal_colour orange
_exptl_crystal_density_diffrn 1.515
_exptl_crystal_description plate
_exptl_crystal_F_000 4768
_exptl_crystal_size_max 0.160
_exptl_crystal_size_mid 0.140
_exptl_crystal_size_min 0.100
_refine_diff_density_max 1.529
_refine_diff_density_min -1.593
_refine_diff_density_rms 0.153
_refine_ls_extinction_method none
_refine_ls_goodness_of_fit_ref 1.172
_refine_ls_hydrogen_treatment constr
_refine_ls_matrix_type full
_refine_ls_number_parameters 601
_refine_ls_number_reflns 9074
_refine_ls_number_restraints 168
_refine_ls_restrained_S_all 1.170
_refine_ls_R_factor_all 0.1353
_refine_ls_R_factor_gt 0.0956
_refine_ls_shift/su_max 0.001
_refine_ls_shift/su_mean 0.000
_refine_ls_structure_factor_coef Fsqd
_refine_ls_weighting_details 'w=1/[\s^2^(Fo^2^)+(0.0428P)^2^+121.0074P] where P=(Fo^2^+2Fc^2^)/3'
_refine_ls_weighting_scheme calc
_refine_ls_wR_factor_gt 0.1640
_refine_ls_wR_factor_ref 0.1788
_reflns_Friedel_coverage 0.000
_reflns_number_gt 6548
_reflns_number_total 9074
_reflns_threshold_expression 'I > 2\s(I)'
_cod_data_source_file c7dt03385k2.cif
_cod_data_source_block 4
_cod_original_cell_volume 10250.9(10)
_cod_database_code 7044834
_shelx_shelxl_version_number 2014/7
_shelx_space_group_comment
;
The symmetry employed for this shelxl refinement is uniquely defined
by the following loop, which should always be used as a source of
symmetry information in preference to the above space-group names.
They are only intended as comments.
;
_shelx_estimated_absorpt_t_min 0.869
_shelx_estimated_absorpt_t_max 0.915

loop_
_space_group_symop_operation_xyz
'x, y, z'
'-x+1/2, -y, z+1/2'
'-x, y+1/2, -z+1/2'
'x+1/2, -y+1/2, -z'
'-x, -y, -z'
'x-1/2, y, -z-1/2'
'x, -y-1/2, z-1/2'
'-x-1/2, y-1/2, z'

loop_
_atom_site_label
_atom_site_type_symbol
_atom_site_fract_x
_atom_site_fract_y
_atom_site_fract_z
_atom_site_U_iso_or_equiv
_atom_site_adp_type
_atom_site_occupancy
_atom_site_site_symmetry_order
_atom_site_calc_flag
_atom_site_refinement_flags_posn
_atom_site_refinement_flags_adp
Ru1 Ru 0.08170(5) 0.54686(4) 0.35556(2) 0.01436(19) Uani 1 1 d . .
Cl1 Cl 0.00966(17) 0.49501(13) 0.30856(6) 0.0253(6) Uani 1 1 d . .
Cl2 Cl -0.06849(15) 0.59861(14) 0.37115(6) 0.0260(6) Uani 1 1 d . .
P1 P 0.10634(16) 0.66955(13) 0.33258(6) 0.0157(5) Uani 1 1 d . .
O1 O 0.2079(4) 0.6805(3) 0.31600(14) 0.0175(14) Uani 1 1 d . .
C1 C 0.1969(6) 0.4614(5) 0.3510(2) 0.018(2) Uani 1 1 d . U
C2 C 0.1234(6) 0.4228(6) 0.3670(2) 0.021(2) Uani 1 1 d . U
H2 H 0.0906 0.3787 0.3559 0.025 Uiso 1 1 calc R U
C3 C 0.0834(6) 0.4532(5) 0.3940(2) 0.019(2) Uani 1 1 d . U
H3 H 0.0228 0.4307 0.4014 0.023 Uiso 1 1 calc R U
C4 C 0.1138(6) 0.5281(5) 0.4067(2) 0.017(2) Uani 1 1 d . U
C5 C 0.1901(6) 0.5654(5) 0.3917(2) 0.015(2) Uani 1 1 d . U
H5 H 0.2073 0.6206 0.3979 0.018 Uiso 1 1 calc R U
C6 C 0.2312(6) 0.5311(5) 0.3640(2) 0.016(2) Uani 1 1 d . U
H6 H 0.2764 0.5634 0.3515 0.020 Uiso 1 1 calc R U
C7 C 0.2391(8) 0.4248(6) 0.3223(2) 0.028(2) Uani 1 1 d . .
H7A H 0.2800 0.4633 0.3119 0.042 Uiso 1 1 calc R U
H7B H 0.1895 0.4090 0.3076 0.042 Uiso 1 1 calc R U
H7C H 0.2754 0.3781 0.3284 0.042 Uiso 1 1 calc R U
C8 C 0.0646(6) 0.5632(5) 0.4355(2) 0.021(2) Uani 1 1 d . .
H8 H -0.0040 0.5555 0.4326 0.026 Uiso 1 1 calc R U
C9 C 0.0948(7) 0.5133(6) 0.4642(2) 0.028(2) Uani 1 1 d . .
H9A H 0.1623 0.5182 0.4672 0.041 Uiso 1 1 calc R U
H9B H 0.0787 0.4577 0.4606 0.041 Uiso 1 1 calc R U
H9C H 0.0626 0.5324 0.4832 0.041 Uiso 1 1 calc R U
C10 C 0.0816(7) 0.6496(6) 0.4398(2) 0.028(2) Uani 1 1 d . .
H10A H 0.1480 0.6586 0.4440 0.042 Uiso 1 1 calc R U
H10B H 0.0449 0.6690 0.4578 0.042 Uiso 1 1 calc R U
H10C H 0.0632 0.6780 0.4206 0.042 Uiso 1 1 calc R U
C11 C 0.2478(7) 0.6287(5) 0.2940(2) 0.017(2) Uani 1 1 d . U
C12 C 0.1954(7) 0.5903(6) 0.2712(2) 0.023(2) Uani 1 1 d . .
H12 H 0.1297 0.5971 0.2703 0.028 Uiso 1 1 calc R U
C13 C 0.2411(8) 0.5415(6) 0.2497(2) 0.034(3) Uani 1 1 d . .
H13 H 0.2065 0.5139 0.2341 0.041 Uiso 1 1 calc R U
C14 C 0.3370(9) 0.5331(6) 0.2512(3) 0.040(3) Uani 1 1 d . .
H14 H 0.3678 0.5000 0.2363 0.048 Uiso 1 1 calc R U
C15 C 0.3879(7) 0.5719(6) 0.2737(2) 0.030(3) Uani 1 1 d . .
H15 H 0.4536 0.5656 0.2745 0.036 Uiso 1 1 calc R U
C16 C 0.3428(7) 0.6205(6) 0.2954(2) 0.023(2) Uani 1 1 d . .
H16 H 0.3776 0.6478 0.3112 0.028 Uiso 1 1 calc R U
C17 C 0.0285(6) 0.7149(5) 0.3041(2) 0.020(2) Uani 1 1 d . U
C18 C 0.0590(7) 0.7828(5) 0.2886(2) 0.026(2) Uani 1 1 d . .
H18 H 0.1191 0.8035 0.2931 0.031 Uiso 1 1 calc R U
C19 C 0.0023(7) 0.8209(6) 0.2664(2) 0.029(2) Uani 1 1 d . U
H19 H 0.0242 0.8667 0.2557 0.035 Uiso 1 1 calc R U
C20 C -0.0838(8) 0.7922(6) 0.2604(2) 0.034(3) Uani 1 1 d . U
H20 H -0.1229 0.8189 0.2457 0.041 Uiso 1 1 calc R U
C21 C -0.1162(8) 0.7244(6) 0.2752(3) 0.034(3) Uani 1 1 d . .
H21 H -0.1760 0.7037 0.2703 0.041 Uiso 1 1 calc R U
C22 C -0.0597(7) 0.6867(6) 0.2976(3) 0.028(3) Uani 1 1 d . .
H22 H -0.0822 0.6413 0.3084 0.034 Uiso 1 1 calc R U
C23 C 0.1220(6) 0.7478(5) 0.3623(2) 0.018(2) Uani 1 1 d . U
C24 C 0.2093(6) 0.7570(5) 0.3754(2) 0.018(2) Uani 1 1 d . U
H24 H 0.2603 0.7261 0.3680 0.021 Uiso 1 1 calc R U
C25 C 0.2217(7) 0.8114(6) 0.3991(2) 0.030(2) Uani 1 1 d . U
H25 H 0.2812 0.8176 0.4087 0.036 Uiso 1 1 calc R U
C26 C 0.1476(9) 0.8572(6) 0.4092(3) 0.037(3) Uani 1 1 d . U
H26 H 0.1567 0.8956 0.4253 0.044 Uiso 1 1 calc R U
C27 C 0.0597(9) 0.8475(6) 0.3958(3) 0.037(3) Uani 1 1 d . U
H27 H 0.0086 0.8786 0.4029 0.044 Uiso 1 1 calc R U
C28 C 0.0479(7) 0.7930(5) 0.3724(2) 0.024(2) Uani 1 1 d . U
H28 H -0.0117 0.7861 0.3630 0.029 Uiso 1 1 calc R U
Ru2 Ru 0.40036(5) 0.23961(4) 0.60500(2) 0.0198(2) Uani 1 1 d . .
Cl3 Cl 0.48161(16) 0.19517(14) 0.55841(6) 0.0241(6) Uani 1 1 d . .
Cl4 Cl 0.54802(16) 0.27527(14) 0.62813(6) 0.0252(6) Uani 1 1 d . .
P2 P 0.40615(17) 0.36942(15) 0.58869(7) 0.0256(6) Uani 1 1 d . .
O2 O 0.3140(5) 0.4018(4) 0.57088(17) 0.0314(18) Uani 1 1 d . .
C31 C 0.2746(7) 0.1702(6) 0.5907(3) 0.031(3) Uani 1 1 d . U
C32 C 0.3373(7) 0.1177(6) 0.6075(3) 0.031(3) Uani 1 1 d . U
H32 H 0.3680 0.0739 0.5955 0.037 Uiso 1 1 calc R U
C33 C 0.3704(7) 0.1357(6) 0.6369(2) 0.024(2) Uani 1 1 d . U
H33 H 0.4244 0.1045 0.6451 0.028 Uiso 1 1 calc R U
C34 C 0.3475(7) 0.2085(6) 0.6522(2) 0.026(2) Uani 1 1 d . U
C35 C 0.2812(6) 0.2594(7) 0.6372(2) 0.031(3) Uani 1 1 d . U
H35 H 0.2701 0.3135 0.6460 0.037 Uiso 1 1 calc R U
C36 C 0.2478(7) 0.2408(6) 0.6068(3) 0.032(2) Uani 1 1 d . U
H36 H 0.2137 0.2826 0.5947 0.039 Uiso 1 1 calc R U
C37 C 0.2412(8) 0.1497(8) 0.5584(3) 0.052(4) Uani 1 1 d . .
H37A H 0.1733 0.1434 0.5587 0.078 Uiso 1 1 calc R U
H37B H 0.2703 0.1001 0.5515 0.078 Uiso 1 1 calc R U
H37C H 0.2581 0.1922 0.5437 0.078 Uiso 1 1 calc R U
C38 C 0.3825(9) 0.2214(7) 0.6839(3) 0.045(3) Uani 1 1 d . .
H38 H 0.4483 0.2019 0.6843 0.054 Uiso 1 1 calc R U
C39 C 0.3271(10) 0.1701(8) 0.7076(3) 0.057(4) Uani 1 1 d . .
H39A H 0.2605 0.1818 0.7057 0.086 Uiso 1 1 calc R U
H39B H 0.3478 0.1819 0.7292 0.086 Uiso 1 1 calc R U
H39C H 0.3379 0.1139 0.7031 0.086 Uiso 1 1 calc R U
C40 C 0.3849(9) 0.3049(8) 0.6932(3) 0.053(4) Uani 1 1 d . .
H40A H 0.4170 0.3357 0.6769 0.080 Uiso 1 1 calc R U
H40B H 0.4184 0.3102 0.7133 0.080 Uiso 1 1 calc R U
H40C H 0.3211 0.3246 0.6957 0.080 Uiso 1 1 calc R U
C41 C 0.2823(7) 0.3664(5) 0.5429(2) 0.021(2) Uani 1 1 d . U
C42 C 0.3364(7) 0.3301(5) 0.5204(2) 0.023(2) Uani 1 1 d . .
H42 H 0.4014 0.3234 0.5236 0.028 Uiso 1 1 calc R U
C43 C 0.2942(7) 0.3033(5) 0.4929(2) 0.023(2) Uani 1 1 d . .
H43 H 0.3304 0.2774 0.4771 0.028 Uiso 1 1 calc R U
C44 C 0.2002(8) 0.3141(6) 0.4883(3) 0.033(3) Uani 1 1 d . .
H44 H 0.1718 0.2970 0.4692 0.040 Uiso 1 1 calc R U
C45 C 0.1480(7) 0.3491(7) 0.5111(3) 0.038(3) Uani 1 1 d . .
H45 H 0.0828 0.3550 0.5081 0.046 Uiso 1 1 calc R U
C46 C 0.1881(7) 0.3756(6) 0.5382(2) 0.031(3) Uani 1 1 d . .
H46 H 0.1510 0.4006 0.5539 0.037 Uiso 1 1 calc R U
C47 C 0.5003(6) 0.4105(6) 0.5646(2) 0.023(2) Uani 1 1 d . U
C48 C 0.4845(7) 0.4845(5) 0.5513(2) 0.022(2) Uani 1 1 d . .
H48 H 0.4271 0.5108 0.5552 0.027 Uiso 1 1 calc R U
C49 C 0.5508(6) 0.5207(5) 0.5325(2) 0.017(2) Uani 1 1 d . U
H49 H 0.5408 0.5724 0.5243 0.021 Uiso 1 1 calc R U
C50 C 0.6313(7) 0.4805(6) 0.5259(2) 0.024(2) Uani 1 1 d . .
H50 H 0.6765 0.5042 0.5125 0.028 Uiso 1 1 calc R U
C51 C 0.6482(6) 0.4066(6) 0.5382(2) 0.022(2) Uani 1 1 d . U
H51 H 0.7040 0.3791 0.5332 0.027 Uiso 1 1 calc R U
C52 C 0.5830(6) 0.3728(6) 0.5580(3) 0.030(3) Uani 1 1 d . .
H52 H 0.5953 0.3226 0.5672 0.036 Uiso 1 1 calc R U
C53 C 0.3978(7) 0.4415(6) 0.6220(2) 0.025(2) Uani 1 1 d . .
C54 C 0.3144(7) 0.4640(7) 0.6344(2) 0.032(3) Uani 1 1 d . .
H54 H 0.2585 0.4460 0.6248 0.039 Uiso 1 1 calc R U
C55 C 0.3091(8) 0.5117(6) 0.6603(3) 0.035(3) Uani 1 1 d . U
H55 H 0.2502 0.5254 0.6690 0.042 Uiso 1 1 calc R U
C56 C 0.3912(8) 0.5402(6) 0.6738(2) 0.034(3) Uani 1 1 d . .
H56 H 0.3885 0.5743 0.6917 0.041 Uiso 1 1 calc R U
C57 C 0.4761(7) 0.5187(5) 0.6612(2) 0.025(2) Uani 1 1 d . U
H57 H 0.5325 0.5370 0.6704 0.030 Uiso 1 1 calc R U
C58 C 0.4779(7) 0.4703(6) 0.6350(2) 0.024(2) Uani 1 1 d . .
H58 H 0.5361 0.4567 0.6258 0.029 Uiso 1 1 calc R U

loop_
_atom_site_aniso_label
_atom_site_aniso_U_11
_atom_site_aniso_U_22
_atom_site_aniso_U_33
_atom_site_aniso_U_23
_atom_site_aniso_U_13
_atom_site_aniso_U_12
Ru1 0.0074(3) 0.0090(3) 0.0267(4) 0.0052(3) -0.0033(3) -0.0012(3)
Cl1 0.0254(13) 0.0147(11) 0.0357(15) 0.0050(10) -0.0140(11) -0.0065(10)
Cl2 0.0061(11) 0.0282(13) 0.0437(15) 0.0104(12) 0.0007(10) 0.0031(10)
P1 0.0109(11) 0.0126(11) 0.0236(13) 0.0032(10) -0.0014(10) -0.0012(10)
O1 0.016(3) 0.015(3) 0.021(4) 0.002(3) 0.005(3) 0.002(3)
C1 0.011(4) 0.014(4) 0.028(5) 0.007(4) -0.001(4) 0.002(4)
C2 0.014(4) 0.024(5) 0.025(5) 0.006(4) -0.007(4) 0.005(4)
C3 0.017(4) 0.016(3) 0.025(4) 0.012(3) -0.003(3) -0.001(3)
C4 0.011(4) 0.013(4) 0.027(5) 0.004(4) -0.002(4) 0.000(3)
C5 0.010(4) 0.013(4) 0.022(5) 0.001(4) -0.002(4) -0.001(3)
C6 0.012(4) 0.014(4) 0.024(5) 0.009(4) -0.004(4) 0.004(3)
C7 0.045(7) 0.013(5) 0.027(6) 0.001(4) -0.001(5) 0.010(5)
C8 0.014(5) 0.018(5) 0.031(6) 0.002(4) 0.007(4) 0.004(4)
C9 0.029(6) 0.025(5) 0.028(6) 0.010(4) 0.010(5) -0.008(5)
C10 0.035(6) 0.025(5) 0.024(6) -0.006(4) 0.017(5) -0.005(5)
C11 0.026(5) 0.013(4) 0.014(4) -0.002(4) 0.009(4) 0.002(4)
C12 0.025(5) 0.023(5) 0.021(6) 0.001(4) -0.001(4) 0.007(4)
C13 0.060(8) 0.019(5) 0.024(6) -0.002(5) 0.004(6) 0.001(6)
C14 0.057(8) 0.027(6) 0.035(7) 0.002(6) 0.034(6) 0.004(6)
C15 0.024(6) 0.041(6) 0.026(6) 0.004(5) 0.011(5) 0.007(5)
C16 0.021(5) 0.020(5) 0.028(6) -0.001(4) 0.002(4) -0.003(4)
C17 0.017(4) 0.017(4) 0.026(5) -0.001(4) -0.006(4) 0.007(4)
C18 0.034(6) 0.014(5) 0.029(6) -0.001(4) -0.006(5) -0.004(4)
C19 0.038(6) 0.017(5) 0.032(5) 0.005(4) -0.003(5) 0.007(4)
C20 0.039(6) 0.032(5) 0.031(5) -0.002(4) -0.014(5) 0.020(5)
C21 0.033(6) 0.014(5) 0.056(8) 0.007(5) -0.015(6) 0.001(5)
C22 0.023(5) 0.018(5) 0.044(7) 0.005(5) -0.014(5) 0.000(4)
C23 0.028(5) 0.008(4) 0.016(5) 0.005(4) 0.003(4) 0.007(4)
C24 0.023(4) 0.020(5) 0.010(4) 0.003(4) 0.005(4) -0.004(4)
C25 0.034(5) 0.019(5) 0.036(6) 0.015(4) 0.002(5) -0.005(4)
C26 0.067(7) 0.015(5) 0.028(5) 0.003(4) 0.006(5) -0.004(5)
C27 0.058(6) 0.024(5) 0.029(5) 0.004(5) 0.011(5) 0.018(5)
C28 0.028(5) 0.018(4) 0.027(5) 0.009(4) -0.002(4) 0.010(4)
Ru2 0.0109(4) 0.0189(4) 0.0297(5) 0.0124(4) 0.0079(4) 0.0064(3)
Cl3 0.0181(12) 0.0206(12) 0.0336(15) 0.0090(11) 0.0103(11) 0.0081(10)
Cl4 0.0172(12) 0.0200(12) 0.0385(15) 0.0065(11) -0.0014(11) 0.0076(10)
P2 0.0129(12) 0.0235(13) 0.0404(16) 0.0142(12) 0.0091(12) 0.0078(11)
O2 0.023(4) 0.033(4) 0.038(5) 0.007(3) 0.004(3) 0.007(3)
C31 0.015(5) 0.033(5) 0.047(6) 0.015(5) 0.009(4) -0.009(4)
C32 0.028(5) 0.022(5) 0.042(6) 0.018(5) 0.002(5) -0.006(4)
C33 0.020(4) 0.023(4) 0.028(4) 0.011(3) 0.013(3) 0.004(3)
C34 0.023(4) 0.035(4) 0.021(4) 0.008(3) 0.008(3) -0.004(3)
C35 0.013(4) 0.044(6) 0.035(6) 0.017(5) 0.013(4) 0.011(4)
C36 0.017(4) 0.039(6) 0.042(6) 0.014(5) 0.005(5) 0.005(4)
C37 0.040(7) 0.060(9) 0.055(8) 0.023(7) -0.006(6) -0.032(7)
C38 0.049(8) 0.036(7) 0.050(8) 0.011(6) 0.010(6) -0.014(6)
C39 0.072(10) 0.050(8) 0.049(9) 0.003(7) -0.002(7) 0.009(8)
C40 0.061(9) 0.063(9) 0.036(7) 0.008(7) -0.001(7) -0.016(7)
C41 0.036(5) 0.018(4) 0.011(5) 0.008(4) -0.002(4) -0.006(4)
C42 0.016(5) 0.017(5) 0.037(6) 0.012(5) 0.003(5) 0.000(4)
C43 0.039(6) 0.012(5) 0.018(6) -0.005(4) 0.002(5) 0.001(4)
C44 0.038(7) 0.033(6) 0.029(6) 0.006(5) -0.004(5) -0.013(5)
C45 0.020(6) 0.049(7) 0.045(8) 0.011(6) -0.001(5) 0.008(5)
C46 0.038(6) 0.026(6) 0.028(6) 0.009(5) 0.014(5) 0.013(5)
C47 0.012(4) 0.025(5) 0.031(5) 0.008(4) 0.000(4) 0.006(4)
C48 0.020(5) 0.020(5) 0.026(6) -0.006(4) 0.002(4) 0.003(4)
C49 0.016(4) 0.011(4) 0.024(5) 0.005(4) 0.000(4) -0.004(4)
C50 0.020(5) 0.032(6) 0.019(5) 0.005(4) 0.000(4) -0.006(4)
C51 0.010(4) 0.022(5) 0.036(5) -0.002(4) 0.008(4) -0.004(4)
C52 0.014(5) 0.029(6) 0.048(7) 0.006(5) 0.007(5) 0.002(4)
C53 0.029(6) 0.023(5) 0.023(6) 0.007(4) 0.001(5) -0.003(5)
C54 0.023(6) 0.055(7) 0.019(6) 0.014(5) 0.000(4) -0.006(5)
C55 0.031(5) 0.036(5) 0.038(6) 0.013(5) 0.011(5) 0.019(5)
C56 0.058(8) 0.018(5) 0.026(6) 0.000(5) 0.007(5) 0.007(6)
C57 0.030(5) 0.013(4) 0.032(5) 0.002(4) -0.001(4) -0.005(4)
C58 0.019(5) 0.022(5) 0.031(6) 0.011(5) 0.008(4) 0.002(4)

loop_
_atom_type_symbol
_atom_type_description
_atom_type_scat_dispersion_real
_atom_type_scat_dispersion_imag
_atom_type_scat_source
C C 0.0033 0.0016 'International Tables Vol C Tables 4.2.6.8 and 6.1.1.4'
H H 0.0000 0.0000 'International Tables Vol C Tables 4.2.6.8 and 6.1.1.4'
O O 0.0106 0.0060 'International Tables Vol C Tables 4.2.6.8 and 6.1.1.4'
P P 0.1023 0.0942 'International Tables Vol C Tables 4.2.6.8 and 6.1.1.4'
Cl Cl 0.1484 0.1585 'International Tables Vol C Tables 4.2.6.8 and 6.1.1.4'
Ru Ru -1.2594 0.8363 'International Tables Vol C Tables 4.2.6.8 and 6.1.1.4'

loop_
_geom_angle_atom_site_label_1
_geom_angle_atom_site_label_2
_geom_angle_atom_site_label_3
_geom_angle
C6 Ru1 C1 36.9(3)
C6 Ru1 C5 38.1(3)
C1 Ru1 C5 67.9(3)
C6 Ru1 C2 65.7(3)
C1 Ru1 C2 37.1(3)
C5 Ru1 C2 78.1(3)
C6 Ru1 C4 67.8(3)
C1 Ru1 C4 80.6(3)
C5 Ru1 C4 37.1(3)
C2 Ru1 C4 66.5(3)
C6 Ru1 C3 77.7(3)
C1 Ru1 C3 66.3(3)
C5 Ru1 C3 66.0(3)
C2 Ru1 C3 35.7(3)
C4 Ru1 C3 37.3(3)
C6 Ru1 P1 91.6(2)
C1 Ru1 P1 115.8(2)
C5 Ru1 P1 93.3(2)
C2 Ru1 P1 152.8(2)
C4 Ru1 P1 120.1(2)
C3 Ru1 P1 157.3(2)
C6 Ru1 Cl1 120.8(2)
C1 Ru1 Cl1 90.7(2)
C5 Ru1 Cl1 158.2(2)
C2 Ru1 Cl1 87.3(3)
C4 Ru1 Cl1 146.8(2)
C3 Ru1 Cl1 110.1(2)
P1 Ru1 Cl1 92.54(8)
C6 Ru1 Cl2 150.7(2)
C1 Ru1 Cl2 158.4(2)
C5 Ru1 Cl2 112.9(2)
C2 Ru1 Cl2 121.3(2)
C4 Ru1 Cl2 88.3(2)
C3 Ru1 Cl2 93.8(2)
P1 Ru1 Cl2 85.83(8)
Cl1 Ru1 Cl2 88.51(9)
O1 P1 C17 102.6(4)
O1 P1 C23 95.9(4)
C17 P1 C23 103.1(4)
O1 P1 Ru1 114.8(2)
C17 P1 Ru1 124.2(3)
C23 P1 Ru1 112.0(3)
C11 O1 P1 125.7(6)
C6 C1 C2 117.8(9)
C6 C1 C7 122.0(8)
C2 C1 C7 120.1(9)
C6 C1 Ru1 71.2(5)
C2 C1 Ru1 72.6(5)
C7 C1 Ru1 130.3(6)
C3 C2 C1 122.4(9)
C3 C2 Ru1 73.7(5)
C1 C2 Ru1 70.3(5)
C3 C2 H2 118.1
C1 C2 H2 118.1
Ru1 C2 H2 118.1
C2 C3 C4 120.6(8)
C2 C3 Ru1 70.7(5)
C4 C3 Ru1 70.0(5)
C2 C3 H3 118.7
C4 C3 H3 118.7
Ru1 C3 H3 118.7
C5 C4 C3 117.3(8)
C5 C4 C8 122.9(8)
C3 C4 C8 119.8(8)
C5 C4 Ru1 70.3(5)
C3 C4 Ru1 72.7(5)
C8 C4 Ru1 128.5(6)
C4 C5 C6 120.4(8)
C4 C5 Ru1 72.6(5)
C6 C5 Ru1 70.5(5)
C4 C5 H5 119.3
C6 C5 H5 119.3
Ru1 C5 H5 119.3
C1 C6 C5 121.3(8)
C1 C6 Ru1 72.0(5)
C5 C6 Ru1 71.4(5)
C1 C6 H6 118.8
C5 C6 H6 118.8
Ru1 C6 H6 118.8
C1 C7 H7A 109.5
C1 C7 H7B 109.5
H7A C7 H7B 109.5
C1 C7 H7C 109.5
H7A C7 H7C 109.5
H7B C7 H7C 109.5
C10 C8 C4 113.6(8)
C10 C8 C9 113.1(8)
C4 C8 C9 106.7(7)
C10 C8 H8 107.7
C4 C8 H8 107.7
C9 C8 H8 107.7
C8 C9 H9A 109.5
C8 C9 H9B 109.5
H9A C9 H9B 109.5
C8 C9 H9C 109.5
H9A C9 H9C 109.5
H9B C9 H9C 109.5
C8 C10 H10A 109.5
C8 C10 H10B 109.5
H10A C10 H10B 109.5
C8 C10 H10C 109.5
H10A C10 H10C 109.5
H10B C10 H10C 109.5
C16 C11 C12 121.6(9)
C16 C11 O1 116.2(8)
C12 C11 O1 122.2(8)
C11 C12 C13 118.5(10)
C11 C12 H12 120.8
C13 C12 H12 120.8
C14 C13 C12 120.0(11)
C14 C13 H13 120.0
C12 C13 H13 120.0
C15 C14 C13 120.8(10)
C15 C14 H14 119.6
C13 C14 H14 119.6
C14 C15 C16 119.6(10)
C14 C15 H15 120.2
C16 C15 H15 120.2
C11 C16 C15 119.5(9)
C11 C16 H16 120.3
C15 C16 H16 120.3
C22 C17 C18 118.6(9)
C22 C17 P1 123.5(8)
C18 C17 P1 117.9(7)
C17 C18 C19 120.8(10)
C17 C18 H18 119.6
C19 C18 H18 119.6
C20 C19 C18 119.6(10)
C20 C19 H19 120.2
C18 C19 H19 120.2
C19 C20 C21 121.1(10)
C19 C20 H20 119.5
C21 C20 H20 119.5
C20 C21 C22 119.2(10)
C20 C21 H21 120.4
C22 C21 H21 120.4
C17 C22 C21 120.7(10)
C17 C22 H22 119.7
C21 C22 H22 119.7
C28 C23 C24 120.9(9)
C28 C23 P1 121.1(7)
C24 C23 P1 117.9(7)
C25 C24 C23 119.2(9)
C25 C24 H24 120.4
C23 C24 H24 120.4
C24 C25 C26 120.0(10)
C24 C25 H25 120.0
C26 C25 H25 120.0
C25 C26 C27 120.4(10)
C25 C26 H26 119.8
C27 C26 H26 119.8
C28 C27 C26 119.2(10)
C28 C27 H27 120.4
C26 C27 H27 120.4
C27 C28 C23 120.3(10)
C27 C28 H28 119.9
C23 C28 H28 119.9
C36 Ru2 C34 68.0(4)
C36 Ru2 C35 37.3(4)
C34 Ru2 C35 37.8(4)
C36 Ru2 C31 37.5(4)
C34 Ru2 C31 80.9(4)
C35 Ru2 C31 67.7(4)
C36 Ru2 C32 66.7(4)
C34 Ru2 C32 66.4(4)
C35 Ru2 C32 78.3(4)
C31 Ru2 C32 37.7(4)
C36 Ru2 C33 78.2(4)
C34 Ru2 C33 37.4(4)
C35 Ru2 C33 66.5(4)
C31 Ru2 C33 66.4(4)
C32 Ru2 C33 35.2(4)
C36 Ru2 P2 92.2(3)
C34 Ru2 P2 120.8(3)
C35 Ru2 P2 94.0(3)
C31 Ru2 P2 116.6(3)
C32 Ru2 P2 154.2(3)
C33 Ru2 P2 158.2(3)
C36 Ru2 Cl3 121.0(3)
C34 Ru2 Cl3 146.6(3)
C35 Ru2 Cl3 157.6(3)
C31 Ru2 Cl3 90.4(3)
C32 Ru2 Cl3 87.1(3)
C33 Ru2 Cl3 109.8(2)
P2 Ru2 Cl3 91.95(9)
C36 Ru2 Cl4 149.6(3)
C34 Ru2 Cl4 89.7(3)
C35 Ru2 Cl4 113.1(3)
C31 Ru2 Cl4 161.9(3)
C32 Ru2 Cl4 124.2(3)
C33 Ru2 Cl4 96.9(3)
P2 Ru2 Cl4 81.48(9)
Cl3 Ru2 Cl4 89.10(9)
O2 P2 C47 102.5(4)
O2 P2 C53 94.5(4)
C47 P2 C53 102.8(5)
O2 P2 Ru2 115.6(3)
C47 P2 Ru2 123.7(3)
C53 P2 Ru2 113.1(3)
C41 O2 P2 120.9(6)
C36 C31 C32 116.4(10)
C36 C31 C37 123.0(10)
C32 C31 C37 120.6(11)
C36 C31 Ru2 69.6(6)
C32 C31 Ru2 71.7(6)
C37 C31 Ru2 129.0(7)
C33 C32 C31 121.8(10)
C33 C32 Ru2 72.6(6)
C31 C32 Ru2 70.6(5)
C33 C32 H32 118.4
C31 C32 H32 118.4
Ru2 C32 H32 118.4
C32 C33 C34 121.7(9)
C32 C33 Ru2 72.3(6)
C34 C33 Ru2 69.3(5)
C32 C33 H33 118.1
C34 C33 H33 118.1
Ru2 C33 H33 118.1
C33 C34 C35 117.8(10)
C33 C34 C38 118.2(10)
C35 C34 C38 123.4(10)
C33 C34 Ru2 73.3(5)
C35 C34 Ru2 71.5(5)
C38 C34 Ru2 133.2(7)
C36 C35 C34 119.9(10)
C36 C35 Ru2 70.5(5)
C34 C35 Ru2 70.7(5)
C36 C35 H35 119.3
C34 C35 H35 119.3
Ru2 C35 H35 119.3
C35 C36 C31 122.0(10)
C35 C36 Ru2 72.1(5)
C31 C36 Ru2 72.9(6)
C35 C36 H36 118.5
C31 C36 H36 118.5
Ru2 C36 H36 118.5
C31 C37 H37A 109.5
C31 C37 H37B 109.5
H37A C37 H37B 109.5
C31 C37 H37C 109.5
H37A C37 H37C 109.5
H37B C37 H37C 109.5
C34 C38 C40 113.8(10)
C34 C38 C39 109.7(10)
C40 C38 C39 112.2(11)
C34 C38 H38 106.9
C40 C38 H38 106.9
C39 C38 H38 106.9
C38 C39 H39A 109.5
C38 C39 H39B 109.5
H39A C39 H39B 109.5
C38 C39 H39C 109.5
H39A C39 H39C 109.5
H39B C39 H39C 109.5
C38 C40 H40A 109.5
C38 C40 H40B 109.5
H40A C40 H40B 109.5
C38 C40 H40C 109.5
H40A C40 H40C 109.5
H40B C40 H40C 109.5
C42 C41 C46 120.5(9)
C42 C41 O2 126.3(9)
C46 C41 O2 113.0(9)
C41 C42 C43 118.7(9)
C41 C42 H42 120.6
C43 C42 H42 120.6
C44 C43 C42 120.1(10)
C44 C43 H43 120.0
C42 C43 H43 120.0
C45 C44 C43 120.1(11)
C45 C44 H44 120.0
C43 C44 H44 120.0
C44 C45 C46 120.6(10)
C44 C45 H45 119.7
C46 C45 H45 119.7
C45 C46 C41 120.0(10)
C45 C46 H46 120.0
C41 C46 H46 120.0
C52 C47 C48 118.5(9)
C52 C47 P2 125.1(8)
C48 C47 P2 116.4(7)
C49 C48 C47 121.2(9)
C49 C48 H48 119.4
C47 C48 H48 119.4
C50 C49 C48 118.6(9)
C50 C49 H49 120.7
C48 C49 H49 120.7
C49 C50 C51 121.5(9)
C49 C50 H50 119.3
C51 C50 H50 119.3
C50 C51 C52 119.1(9)
C50 C51 H51 120.4
C52 C51 H51 120.4
C47 C52 C51 121.1(10)
C47 C52 H52 119.4
C51 C52 H52 119.4
C54 C53 C58 118.9(9)
C54 C53 P2 122.1(8)
C58 C53 P2 118.9(8)
C55 C54 C53 121.8(10)
C55 C54 H54 119.1
C53 C54 H54 119.1
C54 C55 C56 119.1(10)
C54 C55 H55 120.4
C56 C55 H55 120.4
C57 C56 C55 119.7(10)
C57 C56 H56 120.2
C55 C56 H56 120.2
C58 C57 C56 118.9(10)
C58 C57 H57 120.5
C56 C57 H57 120.5
C53 C58 C57 121.4(9)
C53 C58 H58 119.3
C57 C58 H58 119.3

loop_
_geom_bond_atom_site_label_1
_geom_bond_atom_site_label_2
_geom_bond_distance
Ru1 C6 2.192(8)
Ru1 C1 2.202(9)
Ru1 C5 2.204(9)
Ru1 C2 2.231(9)
Ru1 C4 2.234(9)
Ru1 C3 2.269(8)
Ru1 P1 2.316(2)
Ru1 Cl1 2.406(3)
Ru1 Cl2 2.417(2)
P1 O1 1.627(6)
P1 C17 1.812(9)
P1 C23 1.837(9)
O1 C11 1.399(10)
C1 C6 1.390(13)
C1 C2 1.412(13)
C1 C7 1.492(13)
C2 C3 1.379(13)
C2 H2 1.0000
C3 C4 1.441(12)
C3 H3 1.0000
C4 C5 1.413(12)
C4 C8 1.529(13)
C5 C6 1.433(12)
C5 H5 1.0000
C6 H6 1.0000
C7 H7A 0.9800
C7 H7B 0.9800
C7 H7C 0.9800
C8 C10 1.490(13)
C8 C9 1.540(13)
C8 H8 1.0000
C9 H9A 0.9800
C9 H9B 0.9800
C9 H9C 0.9800
C10 H10A 0.9800
C10 H10B 0.9800
C10 H10C 0.9800
C11 C16 1.371(13)
C11 C12 1.385(13)
C12 C13 1.392(14)
C12 H12 0.9500
C13 C14 1.385(16)
C13 H13 0.9500
C14 C15 1.367(15)
C14 H14 0.9500
C15 C16 1.394(13)
C15 H15 0.9500
C16 H16 0.9500
C17 C22 1.380(13)
C17 C18 1.392(13)
C18 C19 1.399(13)
C18 H18 0.9500
C19 C20 1.353(15)
C19 H19 0.9500
C20 C21 1.386(15)
C20 H20 0.9500
C21 C22 1.399(13)
C21 H21 0.9500
C22 H22 0.9500
C23 C28 1.378(13)
C23 C24 1.378(13)
C24 C25 1.374(13)
C24 H24 0.9500
C25 C26 1.381(15)
C25 H25 0.9500
C26 C27 1.393(16)
C26 H26 0.9500
C27 C28 1.362(14)
C27 H27 0.9500
C28 H28 0.9500
Ru2 C36 2.191(9)
Ru2 C34 2.202(9)
Ru2 C35 2.212(9)
Ru2 C31 2.235(10)
Ru2 C32 2.250(10)
Ru2 C33 2.254(9)
Ru2 P2 2.300(3)
Ru2 Cl3 2.410(2)
Ru2 Cl4 2.410(3)
P2 O2 1.618(7)
P2 C47 1.831(10)
P2 C53 1.865(10)
O2 C41 1.403(11)
C31 C36 1.425(15)
C31 C32 1.449(14)
C31 C37 1.491(15)
C32 C33 1.361(14)
C32 H32 1.0000
C33 C34 1.429(14)
C33 H33 1.0000
C34 C35 1.431(14)
C34 C38 1.448(15)
C35 C36 1.408(15)
C35 H35 1.0000
C36 H36 1.0000
C37 H37A 0.9800
C37 H37B 0.9800
C37 H37C 0.9800
C38 C40 1.464(16)
C38 C39 1.546(16)
C38 H38 1.0000
C39 H39A 0.9800
C39 H39B 0.9800
C39 H39C 0.9800
C40 H40A 0.9800
C40 H40B 0.9800
C40 H40C 0.9800
C41 C42 1.373(13)
C41 C46 1.375(14)
C42 C43 1.388(13)
C42 H42 0.9500
C43 C44 1.375(14)
C43 H43 0.9500
C44 C45 1.357(15)
C44 H44 0.9500
C45 C46 1.358(15)
C45 H45 0.9500
C46 H46 0.9500
C47 C52 1.374(13)
C47 C48 1.388(13)
C48 C49 1.384(13)
C48 H48 0.9500
C49 C50 1.369(13)
C49 H49 0.9500
C50 C51 1.374(13)
C50 H50 0.9500
C51 C52 1.379(13)
C51 H51 0.9500
C52 H52 0.9500
C53 C54 1.362(14)
C53 C58 1.365(14)
C54 C55 1.359(15)
C54 H54 0.9500
C55 C56 1.396(15)
C55 H55 0.9500
C56 C57 1.380(14)
C56 H56 0.9500
C57 C58 1.377(13)
C57 H57 0.9500
C58 H58 0.9500
